data_7022037
loop_
_publ_author_name
'Chapurina, Yulia'
'Guillot, R\'egis'
'Lyubov, Dmitrii'
'Trifonov, Alexander'
'Hannedouche, J\'er\^ome'
'Schulz, Emmanuelle'

_publ_section_title
;
 LiCl-effect on asymmetric intramolecular hydroamination catalyzed by
 binaphthylamido yttrium complexes.
;
_journal_issue 2
_journal_name_full 'Dalton transactions (Cambridge, England : 2003)'
_journal_page_first 507
_journal_page_last 520
_journal_paper_doi 10.1039/c2dt31265d
_journal_volume 42
_journal_year 2013
_chemical_absolute_configuration ad
_chemical_formula_moiety 'C38 H57 N2 O2 Si3 Y, C6 H14'
_chemical_formula_sum 'C44 H71 N2 O2 Si3 Y'
_chemical_formula_weight 833.21
_space_group_IT_number 1
_symmetry_cell_setting triclinic
_symmetry_Int_Tables_number 1
_symmetry_space_group_name_Hall 'P 1'
_symmetry_space_group_name_H-M 'P 1'
_atom_sites_solution_hydrogens geom
_atom_sites_solution_primary direct
_atom_sites_solution_secondary difmap
_audit_creation_method SHELXL-97
_cell_angle_alpha 78.1130(10)
_cell_angle_beta 76.9110(10)
_cell_angle_gamma 89.7390(10)
_cell_formula_units_Z 2
_cell_length_a 10.5117(3)
_cell_length_b 13.7159(4)
_cell_length_c 17.3224(4)
_cell_measurement_reflns_used 9986
_cell_measurement_temperature 100(1)
_cell_measurement_theta_max 28.10
_cell_measurement_theta_min 2.45
_cell_volume 2378.12(11)
_computing_cell_refinement 'Bruker SMART'
_computing_data_collection 'Bruker SMART'
_computing_data_reduction 'Bruker SAINT'
_computing_molecular_graphics
;
'Ortep-3 for Windows (L. J. Farrugia, J. Appl. Cryst (1997), 30, 565)'
;
_computing_publication_material
;
'WINGX (Farrugia, L. J. (1999) J. Appl. Cryst., 32, 837-838)'
;
_computing_structure_refinement 'SHELXL-97 (Sheldrick, 1997)'
_computing_structure_solution 'SHELXS-97 (Sheldrick, 1997)'
_diffrn_ambient_temperature 100(1)
_diffrn_measured_fraction_theta_full 0.961
_diffrn_measured_fraction_theta_max 0.868
_diffrn_measurement_device_type 'Bruker APEX-II CCD'
_diffrn_measurement_method '\f and \w scans'
_diffrn_radiation_monochromator graphite
_diffrn_radiation_probe x-ray
_diffrn_radiation_type MoK\a
_diffrn_radiation_wavelength 0.71073
_diffrn_reflns_av_R_equivalents 0.0433
_diffrn_reflns_av_sigmaI/netI 0.0838
_diffrn_reflns_limit_h_max 12
_diffrn_reflns_limit_h_min -12
_diffrn_reflns_limit_k_max 16
_diffrn_reflns_limit_k_min -16
_diffrn_reflns_limit_l_max 20
_diffrn_reflns_limit_l_min -20
_diffrn_reflns_number 40949
_diffrn_reflns_theta_full 26.00
_diffrn_reflns_theta_max 25.00
_diffrn_reflns_theta_min 1.74
_diffrn_source 'fine-focus sealed tube'
_diffrn_source_type 'kappa X8 APEX II Bruker ICMMO'
_exptl_absorpt_coefficient_mu 1.336
_exptl_absorpt_correction_T_max 0.9742
_exptl_absorpt_correction_T_min 0.7612
_exptl_absorpt_correction_type psi-scan
_exptl_absorpt_process_details SADABS
_exptl_crystal_colour colorless
_exptl_crystal_density_diffrn 1.164
_exptl_crystal_density_method 'not measured'
_exptl_crystal_description plate
_exptl_crystal_F_000 892
_exptl_crystal_size_max 0.22
_exptl_crystal_size_mid 0.17
_exptl_crystal_size_min 0.02
_refine_diff_density_max 1.073
_refine_diff_density_min -0.861
_refine_diff_density_rms 0.103
_refine_ls_abs_structure_details 'Flack H D (1983), Acta Cryst. A39, 876-881'
_refine_ls_abs_structure_Flack 0.010(4)
_refine_ls_extinction_method none
_refine_ls_goodness_of_fit_ref 1.044
_refine_ls_hydrogen_treatment constr
_refine_ls_matrix_type full
_refine_ls_number_parameters 899
_refine_ls_number_reflns 14886
_refine_ls_number_restraints 12
_refine_ls_restrained_S_all 1.043
_refine_ls_R_factor_all 0.0566
_refine_ls_R_factor_gt 0.0460
_refine_ls_shift/su_max 0.004
_refine_ls_shift/su_mean 0.000
_refine_ls_structure_factor_coef Fsqd
_refine_ls_weighting_details 'calc w=1/[\s^2^(Fo^2^)+(0.0575P)^2^+0.0000P] where P=(Fo^2^+2Fc^2^)/3'
_refine_ls_weighting_scheme calc
_refine_ls_wR_factor_gt 0.1187
_refine_ls_wR_factor_ref 0.1247
_reflns_number_gt 12982
_reflns_number_total 14886
_reflns_threshold_expression >2sigma(I)
_cod_data_source_file c2dt31265d.txt
_cod_data_source_block 1299GuillotICMMO
_cod_original_cell_volume 2378.13(11)
_cod_original_formula_sum 'C44 H71 N2 O2 Si3 Y '
_cod_database_code 7022037

loop_
_symmetry_equiv_pos_as_xyz
'x, y, z'

loop_
_atom_site_label
_atom_site_type_symbol
_atom_site_fract_x
_atom_site_fract_y
_atom_site_fract_z
_atom_site_U_iso_or_equiv
_atom_site_adp_type
_atom_site_occupancy
_atom_site_symmetry_multiplicity
_atom_site_calc_flag
_atom_site_refinement_flags
C35 C 0.7416(6) 0.8661(4) 0.7811(3) 0.0559(15) Uani 1 1 d .
H35A H 0.6641 0.8332 0.7765 0.084 Uiso 1 1 calc R
H35B H 0.8124 0.8216 0.7770 0.084 Uiso 1 1 calc R
H35C H 0.7637 0.9244 0.7383 0.084 Uiso 1 1 calc R
C36 C 0.6772(6) 0.7823(4) 0.9580(4) 0.0603(16) Uani 1 1 d .
H36A H 0.6708 0.7951 1.0111 0.090 Uiso 1 1 calc R
H36B H 0.7469 0.7382 0.9463 0.090 Uiso 1 1 calc R
H36C H 0.5963 0.7518 0.9560 0.090 Uiso 1 1 calc R
C37 C 0.8692(5) 0.9573(5) 0.8889(4) 0.0654(18) Uani 1 1 d .
H37A H 0.8907 1.0194 0.8502 0.098 Uiso 1 1 calc R
H37B H 0.9372 0.9117 0.8780 0.098 Uiso 1 1 calc R
H37C H 0.8608 0.9688 0.9426 0.098 Uiso 1 1 calc R
C38 C 0.5809(4) 0.9927(3) 0.8881(3) 0.0278(9) Uani 1 1 d .
H38A H 0.5682 1.0049 0.9425 0.033 Uiso 1 1 calc R
H38B H 0.5030 0.9552 0.8878 0.033 Uiso 1 1 calc R
C46 C 0.2112(5) 0.7124(4) 0.7063(3) 0.0374(11) Uani 1 1 d .
H46 H 0.2369 0.6779 0.7520 0.045 Uiso 1 1 calc R
C59 C 0.5797(4) 0.8725(3) 0.5242(3) 0.0265(8) Uani 1 1 d .
H59A H 0.4899 0.8476 0.5468 0.032 Uiso 1 1 calc R
H59B H 0.5837 0.9439 0.5207 0.032 Uiso 1 1 calc R
C60 C 0.6688(4) 0.8209(3) 0.5766(3) 0.0330(10) Uani 1 1 d .
H60A H 0.6780 0.8577 0.6174 0.040 Uiso 1 1 calc R
H60B H 0.6365 0.7533 0.6030 0.040 Uiso 1 1 calc R
C61 C 0.7963(4) 0.8218(3) 0.5150(3) 0.0331(10) Uani 1 1 d .
H61A H 0.8523 0.7708 0.5346 0.040 Uiso 1 1 calc R
H61B H 0.8425 0.8863 0.5018 0.040 Uiso 1 1 calc R
C62 C 0.7528(4) 0.8001(3) 0.4419(3) 0.0310(9) Uani 1 1 d .
H62A H 0.8162 0.8276 0.3920 0.037 Uiso 1 1 calc R
H62B H 0.7410 0.7289 0.4464 0.037 Uiso 1 1 calc R
C63 C 0.3861(4) 0.7432(3) 0.2053(3) 0.0310(9) Uani 1 1 d .
H63A H 0.3133 0.7148 0.2497 0.037 Uiso 1 1 calc R
H63B H 0.4487 0.6920 0.1973 0.037 Uiso 1 1 calc R
C64 C 0.3392(6) 0.7790(4) 0.1306(3) 0.0520(14) Uani 1 1 d .
H64A H 0.2489 0.7568 0.1382 0.062 Uiso 1 1 calc R
H64B H 0.3920 0.7542 0.0857 0.062 Uiso 1 1 calc R
C65 C 0.3518(5) 0.8917(4) 0.1143(3) 0.0371(11) Uani 1 1 d .
H65A H 0.3786 0.9196 0.0566 0.045 Uiso 1 1 calc R
H65B H 0.2697 0.9194 0.1361 0.045 Uiso 1 1 calc R
C66 C 0.4548(5) 0.9123(3) 0.1569(3) 0.0390(11) Uani 1 1 d .
H66A H 0.5407 0.9190 0.1204 0.047 Uiso 1 1 calc R
H66B H 0.4383 0.9733 0.1769 0.047 Uiso 1 1 calc R
C67 C 0.1767(5) 1.0766(4) 0.4653(3) 0.0440(12) Uani 1 1 d .
H67A H 0.1016 1.0506 0.4519 0.066 Uiso 1 1 calc R
H67B H 0.1653 1.1453 0.4681 0.066 Uiso 1 1 calc R
H67C H 0.1864 1.0391 0.5168 0.066 Uiso 1 1 calc R
C68 C 0.4731(4) 1.1126(3) 0.4133(3) 0.0327(10) Uani 1 1 d .
H68A H 0.4695 1.0850 0.4695 0.049 Uiso 1 1 calc R
H68B H 0.4740 1.1840 0.4046 0.049 Uiso 1 1 calc R
H68C H 0.5511 1.0926 0.3805 0.049 Uiso 1 1 calc R
C69 C 0.3093(5) 1.1530(3) 0.2899(3) 0.0383(11) Uani 1 1 d .
H69A H 0.3771 1.1424 0.2453 0.057 Uiso 1 1 calc R
H69B H 0.3161 1.2206 0.2960 0.057 Uiso 1 1 calc R
H69C H 0.2255 1.1404 0.2796 0.057 Uiso 1 1 calc R
C70 C 0.6417(4) 0.4906(3) 0.4323(3) 0.0340(10) Uani 1 1 d .
H70A H 0.7044 0.5314 0.4454 0.051 Uiso 1 1 calc R
H70B H 0.6861 0.4412 0.4055 0.051 Uiso 1 1 calc R
H70C H 0.5813 0.4582 0.4812 0.051 Uiso 1 1 calc R
C71 C 0.4210(5) 0.4845(3) 0.3521(3) 0.0347(11) Uani 1 1 d .
H71A H 0.3634 0.4596 0.4041 0.052 Uiso 1 1 calc R
H71B H 0.4617 0.4297 0.3309 0.052 Uiso 1 1 calc R
H71C H 0.3718 0.5198 0.3156 0.052 Uiso 1 1 calc R
C72 C 0.6674(4) 0.6153(3) 0.2642(3) 0.0319(9) Uani 1 1 d .
H72A H 0.6213 0.6487 0.2251 0.048 Uiso 1 1 calc R
H72B H 0.7098 0.5593 0.2459 0.048 Uiso 1 1 calc R
H72C H 0.7318 0.6607 0.2703 0.048 Uiso 1 1 calc R
C73 C 0.8386(5) 1.0558(4) 0.3199(3) 0.0419(12) Uani 1 1 d .
H73A H 0.7644 1.0398 0.3651 0.063 Uiso 1 1 calc R
H73B H 0.8635 1.1252 0.3106 0.063 Uiso 1 1 calc R
H73C H 0.9102 1.0163 0.3316 0.063 Uiso 1 1 calc R
C74 C 0.6839(5) 1.1252(4) 0.1895(4) 0.0552(15) Uani 1 1 d .
H74A H 0.6663 1.1127 0.1403 0.083 Uiso 1 1 calc R
H74B H 0.7253 1.1904 0.1790 0.083 Uiso 1 1 calc R
H74C H 0.6032 1.1219 0.2295 0.083 Uiso 1 1 calc R
C75 C 0.9518(5) 1.0506(5) 0.1465(4) 0.0568(16) Uani 1 1 d .
H75A H 1.0163 1.0064 0.1633 0.085 Uiso 1 1 calc R
H75B H 0.9834 1.1184 0.1377 0.085 Uiso 1 1 calc R
H75C H 0.9354 1.0379 0.0971 0.085 Uiso 1 1 calc R
C76 C 0.7175(4) 0.9037(3) 0.2471(3) 0.0327(10) Uani 1 1 d .
H76A H 0.7829 0.8575 0.2611 0.039 Uiso 1 1 calc R
H76B H 0.7061 0.8948 0.1949 0.039 Uiso 1 1 calc R
C77 C 0.4699(12) 0.4899(7) 0.1082(7) 0.1378(19) Uani 1 1 d .
H77A H 0.4906 0.4216 0.1244 0.207 Uiso 1 1 calc R
H77B H 0.5040 0.5297 0.1391 0.207 Uiso 1 1 calc R
H77C H 0.5082 0.5136 0.0516 0.207 Uiso 1 1 calc R
C78 C 0.3178(13) 0.4978(8) 0.1239(7) 0.1378(19) Uani 1 1 d .
H78A H 0.2947 0.5569 0.1457 0.165 Uiso 1 1 calc R
H78B H 0.2934 0.5075 0.0722 0.165 Uiso 1 1 calc R
C79 C 0.2420(13) 0.4157(8) 0.1770(8) 0.1378(19) Uani 1 1 d .
H79A H 0.2657 0.4064 0.2289 0.165 Uiso 1 1 calc R
H79B H 0.2659 0.3564 0.1556 0.165 Uiso 1 1 calc R
C80 C 0.0986(13) 0.4221(8) 0.1914(8) 0.1378(19) Uani 1 1 d .
H80A H 0.0758 0.4829 0.2107 0.165 Uiso 1 1 calc R
H80B H 0.0753 0.4295 0.1395 0.165 Uiso 1 1 calc R
C81 C 0.0170(13) 0.3414(8) 0.2472(8) 0.1378(19) Uani 1 1 d .
H81A H 0.0322 0.3367 0.3010 0.165 Uiso 1 1 calc R
H81B H 0.0408 0.2791 0.2307 0.165 Uiso 1 1 calc R
C82 C -0.1334(12) 0.3573(7) 0.2503(7) 0.1378(19) Uani 1 1 d .
H82A H -0.1551 0.4220 0.2610 0.207 Uiso 1 1 calc R
H82B H -0.1850 0.3070 0.2926 0.207 Uiso 1 1 calc R
H82C H -0.1512 0.3525 0.1992 0.207 Uiso 1 1 calc R
C83 C 0.9539(14) 0.8126(10) 0.0974(9) 0.306(9) Uani 1 1 d D
H83A H 1.0189 0.8618 0.0970 0.460 Uiso 1 1 calc R
H83B H 0.9176 0.7784 0.1523 0.460 Uiso 1 1 calc R
H83C H 0.8858 0.8446 0.0743 0.460 Uiso 1 1 calc R
C84 C 1.0155(13) 0.7390(8) 0.0487(9) 0.306(9) Uani 1 1 d D
H84A H 0.9512 0.7147 0.0241 0.368 Uiso 1 1 calc R
H84B H 1.0417 0.6825 0.0847 0.368 Uiso 1 1 calc R
C85 C 1.1327(15) 0.7828(6) -0.0167(8) 0.306(9) Uani 1 1 d D
H85A H 1.1035 0.8261 -0.0605 0.368 Uiso 1 1 calc R
H85B H 1.1856 0.8232 0.0050 0.368 Uiso 1 1 calc R
C86 C 1.2151(15) 0.7045(7) -0.0497(9) 0.306(9) Uani 1 1 d D
H86A H 1.2432 0.6607 -0.0057 0.368 Uiso 1 1 calc R
H86B H 1.1622 0.6645 -0.0718 0.368 Uiso 1 1 calc R
C87 C 1.3330(15) 0.7474(8) -0.1144(9) 0.306(9) Uani 1 1 d D
H87A H 1.3836 0.7899 -0.0931 0.368 Uiso 1 1 calc R
H87B H 1.3048 0.7885 -0.1596 0.368 Uiso 1 1 calc R
C88 C 1.4187(14) 0.6690(10) -0.1445(9) 0.306(9) Uani 1 1 d D
H88A H 1.4992 0.6700 -0.1273 0.460 Uiso 1 1 calc R
H88B H 1.4370 0.6821 -0.2026 0.460 Uiso 1 1 calc R
H88C H 1.3749 0.6046 -0.1229 0.460 Uiso 1 1 calc R
O4 O 0.4469(3) 0.8269(2) 0.22399(17) 0.0255(6) Uani 1 1 d .
Si3 Si 0.71160(14) 0.90326(11) 0.88064(9) 0.0397(3) Uani 1 1 d .
Si6 Si 0.79516(13) 1.02867(10) 0.22809(9) 0.0377(3) Uani 1 1 d .
C1 C 0.5616(3) 1.2638(3) 0.6520(2) 0.0201(7) Uani 1 1 d .
C2 C 0.4876(3) 1.3242(3) 0.7002(2) 0.0175(7) Uani 1 1 d .
C3 C 0.5415(4) 1.3644(3) 0.7616(2) 0.0200(7) Uani 1 1 d .
C4 C 0.4899(4) 1.3321(3) 0.8449(3) 0.0246(8) Uani 1 1 d .
C5 C 0.5229(5) 1.3905(3) 0.8979(3) 0.0359(10) Uani 1 1 d .
H5 H 0.4855 1.3725 0.9532 0.043 Uiso 1 1 calc R
C6 C 0.6078(5) 1.4718(3) 0.8695(3) 0.0402(12) Uani 1 1 d .
H6 H 0.6254 1.5088 0.9055 0.048 Uiso 1 1 calc R
C7 C 0.6689(5) 1.5005(3) 0.7867(3) 0.0313(10) Uani 1 1 d .
C8 C 0.7673(5) 1.5778(3) 0.7580(3) 0.0423(13) Uani 1 1 d .
H8 H 0.7912 1.6112 0.7945 0.051 Uiso 1 1 calc R
C9 C 0.8278(5) 1.6043(3) 0.6775(3) 0.0394(12) Uani 1 1 d .
H9 H 0.8920 1.6555 0.6595 0.047 Uiso 1 1 calc R
C10 C 0.7925(4) 1.5538(3) 0.6226(3) 0.0330(10) Uani 1 1 d .
H10 H 0.8338 1.5718 0.5679 0.040 Uiso 1 1 calc R
C11 C 0.6974(3) 1.4778(3) 0.6483(3) 0.0213(8) Uani 1 1 d .
H11 H 0.6736 1.4461 0.6107 0.026 Uiso 1 1 calc R
C12 C 0.6351(4) 1.4473(3) 0.7322(2) 0.0229(8) Uani 1 1 d .
C13 C 0.5153(4) 1.2478(3) 0.5831(2) 0.0214(7) Uani 1 1 d .
H13 H 0.5639 1.2100 0.5491 0.026 Uiso 1 1 calc R
C14 C 0.4040(4) 1.2859(3) 0.5664(2) 0.0252(8) Uani 1 1 d .
H14 H 0.3792 1.2752 0.5204 0.030 Uiso 1 1 calc R
C15 C 0.3237(4) 1.3419(3) 0.6169(2) 0.0228(8) Uani 1 1 d .
C16 C 0.2044(4) 1.3783(3) 0.6020(3) 0.0273(9) Uani 1 1 d .
H16 H 0.1777 1.3663 0.5571 0.033 Uiso 1 1 calc R
C17 C 0.1276(4) 1.4304(3) 0.6513(3) 0.0331(10) Uani 1 1 d .
H17 H 0.0486 1.4533 0.6408 0.040 Uiso 1 1 calc R
C18 C 0.1689(4) 1.4492(3) 0.7186(3) 0.0296(9) Uani 1 1 d .
H18 H 0.1166 1.4857 0.7523 0.036 Uiso 1 1 calc R
C19 C 0.2838(4) 1.4154(3) 0.7362(3) 0.0236(8) Uani 1 1 d .
H19 H 0.3081 1.4283 0.7816 0.028 Uiso 1 1 calc R
C20 C 0.3671(3) 1.3600(3) 0.6845(2) 0.0204(7) Uani 1 1 d .
C21 C 0.3858(5) 1.1736(4) 1.0552(3) 0.0371(10) Uani 1 1 d .
H21A H 0.4458 1.1216 1.0471 0.056 Uiso 1 1 calc R
H21B H 0.3190 1.1508 1.1036 0.056 Uiso 1 1 calc R
H21C H 0.4321 1.2312 1.0604 0.056 Uiso 1 1 calc R
C22 C 0.1909(4) 1.3062(3) 0.9844(3) 0.0350(10) Uani 1 1 d .
H22A H 0.2357 1.3625 0.9928 0.052 Uiso 1 1 calc R
H22B H 0.1228 1.2808 1.0316 0.052 Uiso 1 1 calc R
H22C H 0.1533 1.3263 0.9383 0.052 Uiso 1 1 calc R
C23 C 0.2192(4) 1.0920(3) 0.9623(3) 0.0312(9) Uani 1 1 d .
H23A H 0.1590 1.1090 0.9279 0.047 Uiso 1 1 calc R
H23B H 0.1720 1.0611 1.0160 0.047 Uiso 1 1 calc R
H23C H 0.2805 1.0466 0.9411 0.047 Uiso 1 1 calc R
C24 C 0.9294(4) 1.1407(4) 0.6622(3) 0.0428(12) Uani 1 1 d .
H24A H 0.9727 1.1948 0.6749 0.064 Uiso 1 1 calc R
H24B H 0.9926 1.1057 0.6300 0.064 Uiso 1 1 calc R
H24C H 0.8868 1.0958 0.7115 0.064 Uiso 1 1 calc R
C25 C 0.8785(5) 1.3030(3) 0.5289(3) 0.0390(11) Uani 1 1 d .
H25A H 0.8144 1.3316 0.5003 0.059 Uiso 1 1 calc R
H25B H 0.9521 1.2852 0.4911 0.059 Uiso 1 1 calc R
H25C H 0.9066 1.3507 0.5557 0.059 Uiso 1 1 calc R
C26 C 0.7804(5) 1.0916(4) 0.5484(3) 0.0431(12) Uani 1 1 d .
H26A H 0.7342 1.0347 0.5861 0.065 Uiso 1 1 calc R
H26B H 0.8636 1.0723 0.5211 0.065 Uiso 1 1 calc R
H26C H 0.7302 1.1173 0.5094 0.065 Uiso 1 1 calc R
C27 C 0.4481(4) 0.9912(4) 0.7167(3) 0.0393(11) Uani 1 1 d .
H27A H 0.4560 0.9311 0.7559 0.047 Uiso 1 1 calc R
H27B H 0.5316 1.0072 0.6781 0.047 Uiso 1 1 calc R
C28 C 0.3445(5) 0.9756(4) 0.6741(4) 0.0482(13) Uani 1 1 d .
H28A H 0.3311 0.9056 0.6745 0.058 Uiso 1 1 calc R
H28B H 0.3651 1.0132 0.6185 0.058 Uiso 1 1 calc R
C29 C 0.2288(5) 1.0144(6) 0.7238(6) 0.0482(13) Uani 1 1 d .
H29A H 0.1651 1.0362 0.6919 0.058 Uiso 1 1 calc R
H29B H 0.1877 0.9634 0.7704 0.058 Uiso 1 1 calc R
C30 C 0.2797(4) 1.0980(3) 0.7492(3) 0.0264(8) Uani 1 1 d .
H30A H 0.2261 1.1067 0.8007 0.032 Uiso 1 1 calc R
H30B H 0.2817 1.1592 0.7091 0.032 Uiso 1 1 calc R
C31 C 0.7411(5) 1.1852(4) 0.9399(3) 0.0402(12) Uani 1 1 d .
H31A H 0.7212 1.1149 0.9635 0.048 Uiso 1 1 calc R
H31B H 0.6782 1.2239 0.9698 0.048 Uiso 1 1 calc R
C32 C 0.8791(6) 1.2141(6) 0.9419(4) 0.082(3) Uani 1 1 d .
H32A H 0.8785 1.2619 0.9761 0.099 Uiso 1 1 calc R
H32B H 0.9244 1.1559 0.9620 0.099 Uiso 1 1 calc R
C33 C 0.9428(10) 1.2593(11) 0.8555(6) 0.082(3) Uani 1 1 d .
H33A H 0.9922 1.3202 0.8524 0.099 Uiso 1 1 calc R
H33B H 1.0021 1.2133 0.8320 0.099 Uiso 1 1 calc R
C34 C 0.8442(4) 1.2797(3) 0.8146(3) 0.0361(11) Uani 1 1 d .
H34A H 0.8748 1.2743 0.7585 0.043 Uiso 1 1 calc R
H34B H 0.8150 1.3467 0.8158 0.043 Uiso 1 1 calc R
C39 C 0.2518(3) 0.8794(3) 0.3725(2) 0.0225(8) Uani 1 1 d .
C40 C 0.2423(3) 0.7796(3) 0.4128(2) 0.0207(7) Uani 1 1 d .
C41 C 0.3069(4) 0.7413(3) 0.4809(2) 0.0234(8) Uani 1 1 d .
C42 C 0.4148(4) 0.6818(3) 0.4707(2) 0.0221(8) Uani 1 1 d .
C43 C 0.4553(4) 0.6331(3) 0.5432(3) 0.0273(9) Uani 1 1 d .
H43 H 0.5279 0.5939 0.5382 0.033 Uiso 1 1 calc R
C44 C 0.3903(4) 0.6429(3) 0.6183(3) 0.0292(9) Uani 1 1 d .
H44 H 0.4183 0.6090 0.6633 0.035 Uiso 1 1 calc R
C45 C 0.2807(4) 0.7036(3) 0.6299(3) 0.0285(9) Uani 1 1 d .
C47 C 0.1055(5) 0.7712(4) 0.7154(3) 0.0389(11) Uani 1 1 d .
H47 H 0.0597 0.7767 0.7669 0.047 Uiso 1 1 calc R
C48 C 0.0676(4) 0.8221(3) 0.6475(3) 0.0332(10) Uani 1 1 d .
H48 H -0.0032 0.8631 0.6536 0.040 Uiso 1 1 calc R
C49 C 0.1309(4) 0.8137(3) 0.5723(3) 0.0288(9) Uani 1 1 d .
H49 H 0.1018 0.8482 0.5279 0.035 Uiso 1 1 calc R
C50 C 0.2394(4) 0.7543(3) 0.5596(2) 0.0228(8) Uani 1 1 d .
C51 C 0.1677(4) 0.9116(3) 0.3184(3) 0.0277(9) Uani 1 1 d .
H51 H 0.1713 0.9783 0.2924 0.033 Uiso 1 1 calc R
C52 C 0.0834(4) 0.8470(4) 0.3044(3) 0.0319(10) Uani 1 1 d .
H52 H 0.0284 0.8709 0.2703 0.038 Uiso 1 1 calc R
C53 C 0.0761(4) 0.7444(4) 0.3400(3) 0.0316(10) Uani 1 1 d .
C54 C -0.0061(4) 0.6760(4) 0.3218(3) 0.0366(11) Uani 1 1 d .
H54 H -0.0558 0.6980 0.2839 0.044 Uiso 1 1 calc R
C55 C -0.0133(4) 0.5785(4) 0.3589(3) 0.0431(12) Uani 1 1 d .
H55 H -0.0663 0.5337 0.3453 0.052 Uiso 1 1 calc R
C56 C 0.0578(4) 0.5445(4) 0.4172(3) 0.0371(11) Uani 1 1 d .
H56 H 0.0506 0.4775 0.4429 0.044 Uiso 1 1 calc R
C57 C 0.1393(4) 0.6100(3) 0.4371(3) 0.0290(9) Uani 1 1 d .
H57 H 0.1855 0.5868 0.4766 0.035 Uiso 1 1 calc R
C58 C 0.1523(4) 0.7103(3) 0.3980(3) 0.0271(9) Uani 1 1 d .
N1 N 0.4179(3) 1.2420(2) 0.8746(2) 0.0221(7) Uani 1 1 d .
N2 N 0.6717(3) 1.2172(2) 0.6719(2) 0.0205(6) Uani 1 1 d .
N3 N 0.3506(3) 0.9439(2) 0.3781(2) 0.0220(7) Uani 1 1 d .
N4 N 0.4844(3) 0.6755(2) 0.3943(2) 0.0219(7) Uani 1 1 d .
O1 O 0.4114(3) 1.0724(2) 0.75706(17) 0.0242(6) Uani 1 1 d .
O2 O 0.7381(3) 1.2066(2) 0.85586(18) 0.0303(7) Uani 1 1 d .
O3 O 0.6280(3) 0.8493(2) 0.44443(17) 0.0240(6) Uani 1 1 d .
Si1 Si 0.30875(12) 1.20711(9) 0.96595(7) 0.0257(2) Uani 1 1 d .
Si2 Si 0.80620(11) 1.19059(8) 0.60457(7) 0.0224(2) Uani 1 1 d .
Si4 Si 0.32690(12) 1.06611(9) 0.38503(8) 0.0255(2) Uani 1 1 d .
Si5 Si 0.55001(11) 0.57107(8) 0.36335(7) 0.0242(2) Uani 1 1 d .
Y1 Y 0.56614(6) 1.15562(3) 0.80316(3) 0.02048(9) Uani 1 1 d .
Y2 Y 0.51292(6) 0.84070(3) 0.34390(3) 0.02012(9) Uani 1 1 d .

loop_
_atom_site_aniso_label
_atom_site_aniso_U_11
_atom_site_aniso_U_22
_atom_site_aniso_U_33
_atom_site_aniso_U_23
_atom_site_aniso_U_13
_atom_site_aniso_U_12
C35 0.059(3) 0.050(3) 0.043(3) 0.011(3) 0.003(3) 0.027(3)
C36 0.072(4) 0.049(3) 0.049(4) 0.010(3) -0.009(3) 0.022(3)
C37 0.042(3) 0.081(4) 0.073(4) 0.002(4) -0.027(3) 0.021(3)
C38 0.0228(18) 0.0259(19) 0.029(2) 0.0062(18) -0.0052(18) -0.0003(16)
C46 0.053(3) 0.035(2) 0.021(2) -0.002(2) -0.007(2) -0.007(2)
C59 0.0245(18) 0.0244(19) 0.029(2) -0.0006(18) -0.0064(18) -0.0016(15)
C60 0.037(2) 0.033(2) 0.033(3) -0.003(2) -0.020(2) -0.0053(19)
C61 0.027(2) 0.0231(19) 0.048(3) 0.009(2) -0.022(2) -0.0024(16)
C62 0.0204(18) 0.032(2) 0.042(3) -0.007(2) -0.0109(19) 0.0050(16)
C63 0.031(2) 0.031(2) 0.031(3) -0.001(2) -0.0132(19) 0.0025(18)
C64 0.075(4) 0.048(3) 0.036(3) 0.000(3) -0.027(3) -0.017(3)
C65 0.041(2) 0.046(3) 0.018(2) 0.011(2) -0.010(2) -0.006(2)
C66 0.051(3) 0.036(2) 0.026(3) 0.011(2) -0.017(2) -0.011(2)
C67 0.034(2) 0.039(3) 0.053(3) -0.010(2) 0.003(2) 0.014(2)
C68 0.037(2) 0.025(2) 0.037(3) -0.004(2) -0.012(2) 0.0046(18)
C69 0.040(2) 0.032(2) 0.042(3) 0.000(2) -0.015(2) 0.007(2)
C70 0.032(2) 0.030(2) 0.040(3) -0.001(2) -0.017(2) 0.0095(18)
C71 0.034(2) 0.026(2) 0.047(3) -0.009(2) -0.014(2) -0.0022(19)
C72 0.0261(19) 0.040(2) 0.033(3) -0.009(2) -0.0129(19) 0.0107(18)
C73 0.031(2) 0.037(2) 0.052(3) 0.008(2) -0.013(2) -0.0035(19)
C74 0.044(3) 0.052(3) 0.054(4) 0.029(3) -0.016(3) -0.004(2)
C75 0.027(2) 0.073(4) 0.052(4) 0.019(3) -0.003(2) -0.015(2)
C76 0.0170(17) 0.045(3) 0.029(3) 0.006(2) -0.0020(17) -0.0030(17)
C77 0.193(5) 0.087(3) 0.159(5) -0.039(3) -0.079(5) 0.015(4)
C78 0.193(5) 0.087(3) 0.159(5) -0.039(3) -0.079(5) 0.015(4)
C79 0.193(5) 0.087(3) 0.159(5) -0.039(3) -0.079(5) 0.015(4)
C80 0.193(5) 0.087(3) 0.159(5) -0.039(3) -0.079(5) 0.015(4)
C81 0.193(5) 0.087(3) 0.159(5) -0.039(3) -0.079(5) 0.015(4)
C82 0.193(5) 0.087(3) 0.159(5) -0.039(3) -0.079(5) 0.015(4)
C83 0.469(18) 0.167(8) 0.378(17) 0.021(9) -0.360(16) -0.077(11)
C84 0.469(18) 0.167(8) 0.378(17) 0.021(9) -0.360(16) -0.077(11)
C85 0.469(18) 0.167(8) 0.378(17) 0.021(9) -0.360(16) -0.077(11)
C86 0.469(18) 0.167(8) 0.378(17) 0.021(9) -0.360(16) -0.077(11)
C87 0.469(18) 0.167(8) 0.378(17) 0.021(9) -0.360(16) -0.077(11)
C88 0.469(18) 0.167(8) 0.378(17) 0.021(9) -0.360(16) -0.077(11)
O4 0.0252(13) 0.0261(14) 0.0233(16) 0.0027(12) -0.0090(12) -0.0017(11)
Si3 0.0365(7) 0.0409(7) 0.0324(8) 0.0100(6) -0.0056(6) 0.0156(6)
Si6 0.0209(5) 0.0454(7) 0.0344(8) 0.0149(6) -0.0020(5) -0.0062(5)
C1 0.0182(16) 0.0179(16) 0.022(2) 0.0011(16) -0.0061(15) -0.0048(13)
C2 0.0143(14) 0.0196(16) 0.0164(19) 0.0030(15) -0.0050(14) -0.0018(13)
C3 0.0192(16) 0.0185(17) 0.023(2) -0.0028(16) -0.0080(16) -0.0020(14)
C4 0.026(2) 0.0230(18) 0.024(2) -0.0006(17) -0.0084(18) -0.0025(16)
C5 0.049(3) 0.033(2) 0.028(3) -0.006(2) -0.014(2) -0.011(2)
C6 0.057(3) 0.034(2) 0.033(3) -0.002(2) -0.022(2) -0.015(2)
C7 0.041(3) 0.020(2) 0.036(3) -0.002(2) -0.019(2) -0.0065(18)
C8 0.054(3) 0.026(2) 0.054(3) 0.003(2) -0.036(3) -0.013(2)
C9 0.041(3) 0.029(2) 0.049(3) 0.004(2) -0.023(2) -0.016(2)
C10 0.027(2) 0.028(2) 0.042(3) 0.007(2) -0.017(2) -0.0036(17)
C11 0.0174(16) 0.0178(17) 0.027(2) -0.0001(16) -0.0063(16) -0.0005(13)
C12 0.0239(18) 0.0166(16) 0.028(2) 0.0040(16) -0.0131(17) -0.0031(14)
C13 0.0251(18) 0.0217(17) 0.016(2) 0.0005(16) -0.0060(16) 0.0004(14)
C14 0.0272(19) 0.0258(19) 0.026(2) -0.0041(17) -0.0145(17) -0.0006(16)
C15 0.0217(17) 0.0176(17) 0.026(2) 0.0065(16) -0.0088(16) -0.0066(14)
C16 0.0238(18) 0.027(2) 0.032(2) 0.0024(18) -0.0148(18) -0.0011(16)
C17 0.0191(18) 0.031(2) 0.045(3) 0.005(2) -0.0111(19) 0.0039(16)
C18 0.0228(18) 0.0236(19) 0.038(3) -0.0022(19) -0.0022(18) 0.0009(15)
C19 0.0228(17) 0.0193(17) 0.025(2) 0.0023(16) -0.0039(16) -0.0034(14)
C20 0.0182(16) 0.0147(15) 0.026(2) 0.0021(15) -0.0051(15) -0.0022(13)
C21 0.039(2) 0.045(3) 0.024(2) -0.001(2) -0.007(2) -0.002(2)
C22 0.029(2) 0.039(2) 0.036(3) -0.012(2) -0.002(2) 0.0048(19)
C23 0.028(2) 0.037(2) 0.025(2) -0.004(2) -0.0013(18) -0.0032(18)
C24 0.026(2) 0.065(3) 0.036(3) -0.004(3) -0.009(2) 0.020(2)
C25 0.032(2) 0.036(2) 0.037(3) 0.004(2) 0.007(2) -0.0016(19)
C26 0.029(2) 0.039(3) 0.058(3) -0.022(3) 0.007(2) -0.0035(19)
C27 0.032(2) 0.040(2) 0.056(3) -0.023(2) -0.018(2) 0.0102(19)
C28 0.048(3) 0.045(3) 0.066(4) -0.030(3) -0.026(3) 0.013(2)
C29 0.048(3) 0.045(3) 0.066(4) -0.030(3) -0.026(3) 0.013(2)
C30 0.0160(16) 0.030(2) 0.033(2) -0.0036(19) -0.0078(16) 0.0043(15)
C31 0.035(2) 0.058(3) 0.023(2) 0.010(2) -0.014(2) -0.016(2)
C32 0.059(4) 0.132(6) 0.046(4) 0.035(4) -0.036(3) -0.061(4)
C33 0.059(4) 0.132(6) 0.046(4) 0.035(4) -0.036(3) -0.061(4)
C34 0.035(2) 0.038(2) 0.030(3) 0.010(2) -0.011(2) -0.015(2)
C39 0.0136(15) 0.0296(19) 0.023(2) -0.0037(17) -0.0037(15) 0.0035(14)
C40 0.0111(14) 0.0286(19) 0.022(2) -0.0043(17) -0.0032(14) 0.0006(14)
C41 0.0203(17) 0.0240(18) 0.024(2) 0.0047(17) -0.0088(16) -0.0045(15)
C42 0.0213(17) 0.0211(17) 0.023(2) 0.0019(16) -0.0098(16) -0.0064(14)
C43 0.030(2) 0.0197(18) 0.031(2) 0.0030(18) -0.0123(19) -0.0037(16)
C44 0.039(2) 0.0230(19) 0.023(2) 0.0080(18) -0.0113(19) -0.0081(17)
C45 0.038(2) 0.0215(19) 0.024(2) 0.0020(18) -0.0082(19) -0.0076(17)
C47 0.045(3) 0.044(3) 0.026(3) -0.011(2) -0.001(2) -0.015(2)
C48 0.027(2) 0.039(2) 0.031(3) -0.007(2) -0.0005(19) -0.0056(18)
C49 0.0228(18) 0.032(2) 0.029(2) -0.0037(19) -0.0027(18) -0.0047(16)
C50 0.0233(18) 0.0221(18) 0.018(2) 0.0049(17) -0.0032(16) -0.0087(15)
C51 0.0193(17) 0.036(2) 0.026(2) 0.0003(19) -0.0084(17) 0.0050(16)
C52 0.0153(17) 0.048(3) 0.033(3) -0.006(2) -0.0080(17) 0.0066(17)
C53 0.0148(17) 0.046(3) 0.035(3) -0.007(2) -0.0109(18) 0.0021(17)
C54 0.0173(18) 0.053(3) 0.046(3) -0.019(2) -0.0144(19) 0.0027(18)
C55 0.023(2) 0.053(3) 0.060(4) -0.026(3) -0.011(2) -0.005(2)
C56 0.024(2) 0.038(2) 0.046(3) -0.007(2) -0.004(2) -0.0121(18)
C57 0.0216(18) 0.029(2) 0.033(3) -0.003(2) -0.0034(18) -0.0055(16)
C58 0.0153(16) 0.040(2) 0.026(2) -0.0069(19) -0.0045(16) -0.0009(16)
N1 0.0245(15) 0.0203(15) 0.0199(18) 0.0007(14) -0.0064(14) -0.0022(13)
N2 0.0165(13) 0.0210(15) 0.0237(18) -0.0021(14) -0.0065(13) 0.0015(12)
N3 0.0160(14) 0.0239(16) 0.0238(18) 0.0018(14) -0.0060(13) 0.0006(12)
N4 0.0180(14) 0.0237(16) 0.0233(18) -0.0007(14) -0.0069(13) -0.0009(12)
O1 0.0208(12) 0.0240(13) 0.0277(16) -0.0052(12) -0.0056(12) 0.0025(11)
O2 0.0228(13) 0.0384(16) 0.0273(17) 0.0049(14) -0.0113(13) -0.0068(12)
O3 0.0176(12) 0.0255(14) 0.0296(16) -0.0023(13) -0.0100(12) 0.0005(10)
Si1 0.0248(5) 0.0301(6) 0.0210(6) -0.0026(5) -0.0053(5) -0.0004(4)
Si2 0.0175(5) 0.0226(5) 0.0247(6) -0.0002(5) -0.0040(4) 0.0011(4)
Si4 0.0221(5) 0.0241(5) 0.0274(6) 0.0004(5) -0.0052(5) 0.0052(4)
Si5 0.0202(5) 0.0235(5) 0.0286(7) -0.0003(5) -0.0097(5) 0.0013(4)
Y1 0.01650(17) 0.02301(19) 0.0203(2) 0.00119(16) -0.00620(15) 0.00015(14)
Y2 0.01413(16) 0.02157(18) 0.0219(2) 0.00251(16) -0.00489(15) -0.00007(14)

loop_
_atom_type_symbol
_atom_type_description
_atom_type_scat_dispersion_real
_atom_type_scat_dispersion_imag
_atom_type_scat_source
C C 0.0031 0.0016 'International Tables Vol C Tables 4.2.6.8 and 6.1.1.4'
H H 0.0000 0.0000 'International Tables Vol C Tables 4.2.6.8 and 6.1.1.4'
N N 0.0061 0.0033 'International Tables Vol C Tables 4.2.6.8 and 6.1.1.4'
O O 0.0109 0.0061 'International Tables Vol C Tables 4.2.6.8 and 6.1.1.4'
F F 0.0171 0.0103 'International Tables Vol C Tables 4.2.6.8 and 6.1.1.4'
Si Si 0.0826 0.0707 'International Tables Vol C Tables 4.2.6.8 and 6.1.1.4'
Y Y -2.7960 3.5670 'International Tables Vol C Tables 4.2.6.8 and 6.1.1.4'

loop_
_geom_angle_atom_site_label_1
_geom_angle_atom_site_label_2
_geom_angle_atom_site_label_3
_geom_angle
Si3 C38 Y1 130.2(2)
C47 C46 C45 121.0(4)
O3 C59 C60 105.8(3)
C61 C60 C59 102.0(3)
C60 C61 C62 103.2(3)
O3 C62 C61 103.8(3)
O4 C63 C64 108.2(4)
C63 C64 C65 105.8(4)
C66 C65 C64 104.1(4)
O4 C66 C65 105.7(3)
Si6 C76 Y2 126.8(2)
C79 C78 C77 116.4(10)
C78 C79 C80 116.7(11)
C81 C80 C79 118.7(11)
C80 C81 C82 111.7(10)
C63 O4 C66 108.5(3)
C63 O4 Y2 129.7(2)
C66 O4 Y2 121.6(2)
C38 Si3 C35 110.2(2)
C38 Si3 C37 112.0(2)
C35 Si3 C37 107.1(3)
C38 Si3 C36 115.5(2)
C35 Si3 C36 104.8(3)
C37 Si3 C36 106.6(3)
C76 Si6 C73 112.2(2)
C76 Si6 C74 109.8(2)
C73 Si6 C74 110.3(3)
C76 Si6 C75 114.4(3)
C73 Si6 C75 105.6(2)
C74 Si6 C75 104.3(3)
N2 C1 C2 121.6(3)
N2 C1 C13 121.2(3)
C2 C1 C13 117.1(3)
N2 C1 Y1 56.04(18)
C2 C1 Y1 80.1(2)
C13 C1 Y1 136.7(3)
C1 C2 C20 120.3(3)
C1 C2 C3 121.3(3)
C20 C2 C3 117.9(3)
C1 C2 Y1 71.0(2)
C20 C2 Y1 135.7(2)
C3 C2 Y1 73.66(19)
C4 C3 C12 120.1(3)
C4 C3 C2 121.5(3)
C12 C3 C2 117.8(3)
C4 C3 Y1 71.6(2)
C12 C3 Y1 133.1(2)
C2 C3 Y1 75.58(19)
N1 C4 C3 120.2(3)
N1 C4 C5 121.8(4)
C3 C4 C5 117.8(4)
N1 C4 Y1 55.34(19)
C3 C4 Y1 79.3(2)
C5 C4 Y1 135.5(3)
C6 C5 C4 121.8(4)
C5 C6 C7 121.2(4)
C6 C7 C12 118.7(4)
C6 C7 C8 121.5(4)
C12 C7 C8 119.8(5)
C9 C8 C7 121.1(4)
C8 C9 C10 119.6(4)
C11 C10 C9 121.0(5)
C10 C11 C12 120.4(4)
C7 C12 C11 118.0(4)
C7 C12 C3 120.2(4)
C11 C12 C3 121.8(3)
C14 C13 C1 122.1(4)
C13 C14 C15 121.7(3)
C16 C15 C20 120.2(4)
C16 C15 C14 122.2(4)
C20 C15 C14 117.6(3)
C17 C16 C15 121.7(4)
C16 C17 C18 119.0(4)
C19 C18 C17 121.9(4)
C18 C19 C20 120.1(4)
C15 C20 C2 121.0(3)
C15 C20 C19 117.1(3)
C2 C20 C19 121.9(3)
O1 C27 C28 107.6(3)
C27 C28 C29 101.7(4)
C30 C29 C28 105.2(4)
C29 C30 O1 105.3(3)
O2 C31 C32 105.3(4)
C33 C32 C31 104.5(4)
C34 C33 C32 107.0(7)
C33 C34 O2 106.5(4)
C40 C39 N3 120.6(3)
C40 C39 C51 118.4(3)
N3 C39 C51 120.6(4)
C40 C39 Y2 81.1(2)
N3 C39 Y2 55.39(17)
C51 C39 Y2 131.6(3)
C39 C40 C58 120.4(3)
C39 C40 C41 123.2(3)
C58 C40 C41 115.8(3)
C39 C40 Y2 70.4(2)
C58 C40 Y2 134.7(3)
C41 C40 Y2 76.7(2)
C42 C41 C50 121.5(3)
C42 C41 C40 121.3(4)
C50 C41 C40 116.3(3)
C42 C41 Y2 69.7(2)
C50 C41 Y2 139.4(3)
C40 C41 Y2 73.5(2)
N4 C42 C41 120.9(3)
N4 C42 C43 121.9(3)
C41 C42 C43 117.1(4)
N4 C42 Y2 53.83(18)
C41 C42 Y2 82.1(2)
C43 C42 Y2 134.8(2)
C44 C43 C42 122.0(4)
C43 C44 C45 121.8(4)
C46 C45 C44 122.5(4)
C46 C45 C50 119.7(4)
C44 C45 C50 117.8(4)
C46 C47 C48 119.3(4)
C49 C48 C47 121.4(4)
C48 C49 C50 121.6(4)
C49 C50 C45 117.0(4)
C49 C50 C41 123.2(4)
C45 C50 C41 119.8(4)
C52 C51 C39 121.4(4)
C51 C52 C53 122.0(4)
C54 C53 C52 122.1(4)
C54 C53 C58 119.6(4)
C52 C53 C58 118.3(4)
C55 C54 C53 120.4(4)
C54 C55 C56 120.7(4)
C57 C56 C55 120.4(4)
C56 C57 C58 120.3(4)
C57 C58 C53 118.5(4)
C57 C58 C40 122.3(4)
C53 C58 C40 119.2(4)
C4 N1 Si1 126.8(3)
C4 N1 Y1 94.1(2)
Si1 N1 Y1 131.65(17)
C1 N2 Si2 125.7(3)
C1 N2 Y1 93.4(2)
Si2 N2 Y1 137.40(17)
C39 N3 Si4 123.3(2)
C39 N3 Y2 94.1(2)
Si4 N3 Y2 140.72(17)
C42 N4 Si5 127.3(3)
C42 N4 Y2 96.5(2)
Si5 N4 Y2 134.93(18)
C27 O1 C30 107.6(3)
C27 O1 Y1 120.9(2)
C30 O1 Y1 130.7(2)
C31 O2 C34 106.6(3)
C31 O2 Y1 124.8(2)
C34 O2 Y1 127.6(2)
C59 O3 C62 109.6(3)
C59 O3 Y2 128.9(2)
C62 O3 Y2 119.2(2)
N1 Si1 C23 106.75(18)
N1 Si1 C22 111.30(19)
C23 Si1 C22 109.7(2)
N1 Si1 C21 114.36(19)
C23 Si1 C21 106.2(2)
C22 Si1 C21 108.3(2)
N2 Si2 C25 111.57(19)
N2 Si2 C24 107.97(19)
C25 Si2 C24 108.5(2)
N2 Si2 C26 115.84(18)
C25 Si2 C26 107.8(2)
C24 Si2 C26 104.8(2)
N3 Si4 C68 107.33(17)
N3 Si4 C69 115.64(19)
C68 Si4 C69 106.9(2)
N3 Si4 C67 110.9(2)
C68 Si4 C67 109.2(2)
C69 Si4 C67 106.7(2)
N4 Si5 C72 106.69(18)
N4 Si5 C71 111.84(18)
C72 Si5 C71 110.1(2)
N4 Si5 C70 116.30(18)
C72 Si5 C70 107.2(2)
C71 Si5 C70 104.5(2)
N1 Y1 N2 122.63(11)
N1 Y1 O1 95.03(10)
N2 Y1 O1 89.29(10)
N1 Y1 O2 92.89(11)
N2 Y1 O2 93.59(10)
O1 Y1 O2 168.39(10)
N1 Y1 C38 108.48(13)
N2 Y1 C38 128.84(13)
O1 Y1 C38 84.10(12)
O2 Y1 C38 85.34(12)
N1 Y1 C4 30.51(11)
N2 Y1 C4 98.26(12)
O1 Y1 C4 115.16(10)
O2 Y1 C4 75.58(11)
C38 Y1 C4 130.27(14)
N1 Y1 C1 97.14(11)
N2 Y1 C1 30.58(10)
O1 Y1 C1 73.74(10)
O2 Y1 C1 113.68(10)
C38 Y1 C1 147.45(13)
C4 Y1 C1 81.47(12)
N1 Y1 C3 55.43(11)
N2 Y1 C3 69.40(11)
O1 Y1 C3 109.97(9)
O2 Y1 C3 81.54(10)
C38 Y1 C3 158.36(13)
C4 Y1 C3 29.08(12)
C1 Y1 C3 54.19(11)
N1 Y1 C2 68.59(11)
N2 Y1 C2 55.50(10)
O1 Y1 C2 81.80(9)
O2 Y1 C2 109.07(10)
C38 Y1 C2 165.22(12)
C4 Y1 C2 53.96(11)
C1 Y1 C2 28.96(11)
C3 Y1 C2 30.76(10)
N4 Y2 N3 120.18(11)
N4 Y2 O3 87.75(10)
N3 Y2 O3 99.15(10)
N4 Y2 O4 92.47(10)
N3 Y2 O4 92.50(10)
O3 Y2 O4 166.39(9)
N4 Y2 C76 118.39(14)
N3 Y2 C76 121.36(14)
O3 Y2 C76 85.55(12)
O4 Y2 C76 82.37(12)
N4 Y2 C39 95.87(11)
N3 Y2 C39 30.54(11)
O3 Y2 C39 119.00(10)
O4 Y2 C39 74.53(10)
C76 Y2 C39 139.39(13)
N4 Y2 C42 29.66(12)
N3 Y2 C42 95.73(12)
O3 Y2 C42 74.22(10)
O4 Y2 C42 111.76(10)
C76 Y2 C42 140.32(13)
C39 Y2 C42 79.96(11)
N4 Y2 C40 67.56(11)
N3 Y2 C40 54.72(11)
O3 Y2 C40 111.96(10)
O4 Y2 C40 80.54(10)
C76 Y2 C40 162.19(13)
C39 Y2 C40 28.58(11)
C42 Y2 C40 52.93(11)
N4 Y2 C41 53.68(11)
N3 Y2 C41 67.96(11)
O3 Y2 C41 84.12(10)
O4 Y2 C41 106.92(10)
C76 Y2 C41 167.20(12)
C39 Y2 C41 53.17(11)
C42 Y2 C41 28.19(11)
C40 Y2 C41 29.84(10)

loop_
_geom_bond_atom_site_label_1
_geom_bond_atom_site_label_2
_geom_bond_distance
C35 Si3 1.857(6)
C36 Si3 1.884(6)
C37 Si3 1.864(6)
C38 Si3 1.839(4)
C38 Y1 2.434(4)
C46 C47 1.369(7)
C46 C45 1.388(6)
C59 O3 1.460(5)
C59 C60 1.521(5)
C60 C61 1.511(7)
C61 C62 1.523(6)
C62 O3 1.469(4)
C63 O4 1.444(5)
C63 C64 1.477(6)
C64 C65 1.514(7)
C65 C66 1.498(6)
C66 O4 1.459(5)
C67 Si4 1.879(5)
C68 Si4 1.868(4)
C69 Si4 1.870(5)
C70 Si5 1.882(4)
C71 Si5 1.876(4)
C72 Si5 1.860(5)
C73 Si6 1.858(5)
C74 Si6 1.883(5)
C75 Si6 1.891(5)
C76 Si6 1.836(5)
C76 Y2 2.444(4)
C77 C78 1.567(15)
C78 C79 1.414(15)
C79 C80 1.477(15)
C80 C81 1.445(15)
C81 C82 1.585(14)
C83 C84 1.499(2)
C84 C85 1.502(2)
C85 C86 1.500(2)
C86 C87 1.498(2)
C87 C88 1.500(2)
O4 Y2 2.377(3)
C1 N2 1.397(4)
C1 C2 1.404(5)
C1 C13 1.443(5)
C1 Y1 2.741(4)
C2 C20 1.420(5)
C2 C3 1.508(5)
C2 Y1 2.857(3)
C3 C4 1.400(6)
C3 C12 1.437(5)
C3 Y1 2.831(4)
C4 N1 1.391(5)
C4 C5 1.433(5)
C4 Y1 2.733(4)
C5 C6 1.366(6)
C6 C7 1.406(7)
C7 C12 1.410(6)
C7 C8 1.414(6)
C8 C9 1.368(8)
C9 C10 1.399(6)
C10 C11 1.379(5)
C11 C12 1.427(6)
C13 C14 1.346(5)
C14 C15 1.416(6)
C15 C16 1.406(5)
C15 C20 1.416(5)
C16 C17 1.350(6)
C17 C18 1.403(6)
C18 C19 1.367(5)
C19 C20 1.437(5)
C21 Si1 1.878(4)
C22 Si1 1.862(4)
C23 Si1 1.861(4)
C24 Si2 1.854(4)
C25 Si2 1.844(5)
C26 Si2 1.878(5)
C27 O1 1.440(5)
C27 C28 1.486(6)
C28 C29 1.487(8)
C29 C30 1.455(7)
C30 O1 1.456(4)
C31 O2 1.433(5)
C31 C32 1.515(6)
C32 C33 1.496(10)
C33 C34 1.380(8)
C34 O2 1.454(5)
C39 C40 1.395(5)
C39 N3 1.399(5)
C39 C51 1.435(5)
C39 Y2 2.745(3)
C40 C58 1.442(5)
C40 C41 1.495(5)
C40 Y2 2.880(3)
C41 C42 1.394(5)
C41 C50 1.434(6)
C41 Y2 2.924(4)
C42 N4 1.379(5)
C42 C43 1.448(5)
C42 Y2 2.768(4)
C43 C44 1.359(6)
C44 C45 1.420(6)
C45 C50 1.429(6)
C47 C48 1.379(7)
C48 C49 1.349(6)
C49 C50 1.402(6)
C51 C52 1.349(6)
C52 C53 1.410(7)
C53 C54 1.407(6)
C53 C58 1.428(6)
C54 C55 1.354(7)
C55 C56 1.393(7)
C56 C57 1.389(6)
C57 C58 1.395(6)
N1 Si1 1.709(4)
N1 Y1 2.254(3)
N2 Si2 1.708(3)
N2 Y1 2.278(3)
N3 Si4 1.718(3)
N3 Y2 2.265(3)
N4 Si5 1.719(3)
N4 Y2 2.249(3)
O1 Y1 2.359(3)
O2 Y1 2.369(3)
O3 Y2 2.356(3)
